data_4312508
loop_
_publ_author_name
'Nadezhda A. Bokach'
'Tatyana B. Pakhomova'
'Vadim Yu. Kukushkin'
'Matti Haukka'
'Armando J. L. Pombeiro'

_publ_section_title
;
 Hydrolytic Metal-Mediated Coupling of Dialkylcyanamides at a Pt(IV)
 Center Giving a New Family of Diimino Ligands
;
_journal_name_full 'Inorganic Chemistry'
_journal_page_first 7560
_journal_page_last 7568
_journal_paper_doi 10.1021/ic034800x
_journal_volume 42
_journal_year 2003
_chemical_formula_sum 'C6 H16 Cl4 N4 O2 Pt'
_chemical_formula_weight 513.12
_chemical_name_common trans-[PtCl4{NHC(NMe2)OH}2]
_space_group_IT_number 2
_symmetry_cell_setting triclinic
_symmetry_space_group_name_Hall '-P 1'
_symmetry_space_group_name_H-M 'P -1'
_atom_sites_solution_hydrogens geom
_atom_sites_solution_primary direct
_atom_sites_solution_secondary difmap
_audit_creation_method SHELXL-97
_cell_angle_alpha 115.72(3)
_cell_angle_beta 97.35(3)
_cell_angle_gamma 104.80(3)
_cell_formula_units_Z 1
_cell_length_a 6.3653(13)
_cell_length_b 8.0735(16)
_cell_length_c 8.3994(17)
_cell_measurement_temperature 150(2)
_cell_volume 361.6(2)
_computing_cell_refinement 'Denzo/Scalepack (Otwinowski & Minor, 1997)'
_computing_data_collection 'Collect (Nonius BV, 1997-2000)'
_computing_data_reduction 'Denzo/Scalepack (Otwinowski & Minor, 1997)'
_computing_molecular_graphics 'XP in SHELXTL v.6.12 (Bruker AXS, 2002)'
_computing_publication_material 'SHELXL-97 (Sheldrick, 1997)'
_computing_structure_refinement 'SHELXL-97 (Sheldrick, 1997)'
_computing_structure_solution 'SHELXS-97 (Sheldrick, 1997)'
_diffrn_ambient_temperature 150(2)
_diffrn_detector_area_resol_mean 9
_diffrn_measured_fraction_theta_full 0.993
_diffrn_measured_fraction_theta_max 0.993
_diffrn_measurement_device '95mm CCD camera on \k-goniostat'
_diffrn_measurement_device_type KappaCCD
_diffrn_measurement_method CCD
_diffrn_radiation_monochromator 'horizonally mounted graphite crystal'
_diffrn_radiation_source 'fine-focus sealed tube'
_diffrn_radiation_type MoK\a
_diffrn_radiation_wavelength 0.71073
_diffrn_reflns_av_R_equivalents 0.0340
_diffrn_reflns_av_sigmaI/netI 0.0348
_diffrn_reflns_limit_h_max 7
_diffrn_reflns_limit_h_min -7
_diffrn_reflns_limit_k_max 9
_diffrn_reflns_limit_k_min -9
_diffrn_reflns_limit_l_max 9
_diffrn_reflns_limit_l_min -9
_diffrn_reflns_number 4264
_diffrn_reflns_theta_full 24.99
_diffrn_reflns_theta_max 24.99
_diffrn_reflns_theta_min 2.94
_exptl_absorpt_coefficient_mu 10.436
_exptl_absorpt_correction_T_max 0.30755
_exptl_absorpt_correction_T_min 0.19080
_exptl_absorpt_correction_type multi-scan
_exptl_absorpt_process_details 'Xprep in Shelxtl v.6.12 (Bruker AXS, 2002)'
_exptl_crystal_colour yellow
_exptl_crystal_density_diffrn 2.356
_exptl_crystal_density_method 'not measured'
_exptl_crystal_description block
_exptl_crystal_F_000 242
_exptl_crystal_size_max 0.20
_exptl_crystal_size_mid 0.10
_exptl_crystal_size_min 0.05
_refine_diff_density_max 0.848
_refine_diff_density_min -0.973
_refine_diff_density_rms 0.145
_refine_ls_extinction_coef 0.018(2)
_refine_ls_extinction_expression Fc^*^=kFc[1+0.001xFc^2^\l^3^/sin(2\q)]^-1/4^
_refine_ls_extinction_method SHELXL
_refine_ls_goodness_of_fit_ref 1.086
_refine_ls_hydrogen_treatment mixed
_refine_ls_matrix_type full
_refine_ls_number_parameters 82
_refine_ls_number_reflns 1272
_refine_ls_number_restraints 0
_refine_ls_restrained_S_all 1.086
_refine_ls_R_factor_all 0.0288
_refine_ls_R_factor_gt 0.0287
_refine_ls_shift/su_max 0.000
_refine_ls_shift/su_mean 0.000
_refine_ls_structure_factor_coef Fsqd
_refine_ls_weighting_details 'calc w=1/[\s^2^(Fo^2^)+(0.0425P)^2^+0.4297P] where P=(Fo^2^+2Fc^2^)/3'
_refine_ls_weighting_scheme calc
_refine_ls_wR_factor_gt 0.0723
_refine_ls_wR_factor_ref 0.0723
_reflns_number_gt 1266
_reflns_number_total 1272
_reflns_threshold_expression >2sigma(I)
_cod_data_source_file ic034800xsi20030710_115442_2.cif
_cod_data_source_block 9
_cod_depositor_comments
;
The following automatic conversions were performed:

'_symmetry_cell_setting' value 'Triclinic' changed to 'triclinic'
according to the built-in table from CIF Core dictionary named
'cif_core.dic' version 2.4.1 from 2010-06-29.

Automatic conversion script
Id: cif_fix_values 1646 2011-03-28 12:23:43Z adriana 

The following automatic conversions were performed:

data name '_atom_site_symetry_multiplicity' was replaced with
'_atom_site_symmetry_multiplicity' as specified in the replacement
file 'data/replacement-values/replacement_tags.lst'.

Automatic conversion script
Id: cif_correct_tags 9268 2022-04-12 08:56:07Z antanas 
;
_cod_original_cell_volume 361.58(13)
_cod_database_code 4312508

loop_
_symmetry_equiv_pos_as_xyz
'x, y, z'
'-x, -y, -z'

loop_
_atom_site_label
_atom_site_type_symbol
_atom_site_fract_x
_atom_site_fract_y
_atom_site_fract_z
_atom_site_U_iso_or_equiv
_atom_site_adp_type
_atom_site_occupancy
_atom_site_symmetry_multiplicity
_atom_site_calc_flag
_atom_site_refinement_flags
_atom_site_disorder_assembly
_atom_site_disorder_group
C1 C 0.3544(15) 0.4086(11) 0.2361(11) 0.071(2) Uani 1 1 d . . .
C2 C 0.717(2) 0.5661(18) 0.2345(19) 0.103(4) Uani 1 1 d . . .
H2A H 0.8263 0.5418 0.3074 0.154 Uiso 1 1 calc R . .
H2B H 0.7878 0.6927 0.2409 0.154 Uiso 1 1 calc R . .
H2C H 0.6689 0.4616 0.1063 0.154 Uiso 1 1 calc R . .
C3 C 0.5158(16) 0.7563(12) 0.4315(11) 0.068(2) Uani 1 1 d . . .
H3A H 0.5056 0.8318 0.3674 0.102 Uiso 1 1 calc R . .
H3B H 0.6531 0.8283 0.5345 0.102 Uiso 1 1 calc R . .
H3C H 0.3833 0.7365 0.4781 0.102 Uiso 1 1 calc R . .
N1 N 0.2792(10) 0.2414(8) 0.1463(8) 0.0532(13) Uani 1 1 d . . .
H1 H 0.3947 0.2002 0.1371 0.064 Uiso 1 1 calc R . .
N2 N 0.5239(10) 0.5694(7) 0.3063(8) 0.0494(13) Uani 1 1 d . . .
O1 O 0.1630(14) 0.4764(13) 0.3385(13) 0.113(3) Uani 1 1 d . . .
Cl1 Cl 0.1626(3) -0.1717(2) 0.1061(3) 0.0613(4) Uani 1 1 d . . .
Cl2 Cl 0.1657(3) -0.0854(2) -0.2401(3) 0.0616(5) Uani 1 1 d . . .
Pt1 Pt 0.0000 0.0000 0.0000 0.0449(2) Uani 1 2 d S . .
H01 H 0.0326 0.3823 0.3457 0.060 Uiso 1 1 d . . .

loop_
_atom_site_aniso_label
_atom_site_aniso_U_11
_atom_site_aniso_U_22
_atom_site_aniso_U_33
_atom_site_aniso_U_23
_atom_site_aniso_U_13
_atom_site_aniso_U_12
C1 0.078(5) 0.042(4) 0.064(5) 0.032(4) -0.024(4) -0.014(4)
C2 0.105(8) 0.102(8) 0.118(9) 0.049(7) 0.068(8) 0.049(7)
C3 0.094(6) 0.052(4) 0.052(4) 0.014(4) 0.016(4) 0.039(4)
N1 0.056(3) 0.031(3) 0.046(3) 0.004(2) 0.013(3) 0.001(2)
N2 0.055(3) 0.026(2) 0.051(3) 0.011(2) 0.017(3) 0.004(2)
O1 0.086(5) 0.104(6) 0.125(7) 0.039(5) 0.036(5) 0.023(4)
Cl1 0.0729(11) 0.0398(8) 0.0576(10) 0.0159(8) 0.0109(9) 0.0164(8)
Cl2 0.0684(11) 0.0413(9) 0.0556(10) 0.0093(8) 0.0354(9) 0.0063(8)
Pt1 0.0506(3) 0.0288(2) 0.0416(3) 0.00875(16) 0.01728(16) 0.00568(15)

loop_
_atom_type_symbol
_atom_type_description
_atom_type_scat_dispersion_real
_atom_type_scat_dispersion_imag
_atom_type_scat_source
C C 0.0033 0.0016 'International Tables Vol C Tables 4.2.6.8 and 6.1.1.4'
H H 0.0000 0.0000 'International Tables Vol C Tables 4.2.6.8 and 6.1.1.4'
N N 0.0061 0.0033 'International Tables Vol C Tables 4.2.6.8 and 6.1.1.4'
O O 0.0106 0.0060 'International Tables Vol C Tables 4.2.6.8 and 6.1.1.4'
Cl Cl 0.1484 0.1585 'International Tables Vol C Tables 4.2.6.8 and 6.1.1.4'
Pt Pt -1.7033 8.3905 'International Tables Vol C Tables 4.2.6.8 and 6.1.1.4'

loop_
_geom_angle_atom_site_label_1
_geom_angle_atom_site_label_2
_geom_angle_atom_site_label_3
_geom_angle
_geom_angle_site_symmetry_1
_geom_angle_site_symmetry_3
_geom_angle_publ_flag
N1 C1 N2 149.7(11) . . ?
N1 C1 O1 106.6(8) . . ?
N2 C1 O1 103.5(7) . . ?
N2 C2 H2A 109.5 . . ?
N2 C2 H2B 109.5 . . ?
H2A C2 H2B 109.5 . . ?
N2 C2 H2C 109.5 . . ?
H2A C2 H2C 109.5 . . ?
H2B C2 H2C 109.5 . . ?
N2 C3 H3A 109.5 . . ?
N2 C3 H3B 109.5 . . ?
H3A C3 H3B 109.5 . . ?
N2 C3 H3C 109.5 . . ?
H3A C3 H3C 109.5 . . ?
H3B C3 H3C 109.5 . . ?
C1 N1 Pt1 147.7(7) . . ?
C1 N1 H1 106.1 . . ?
Pt1 N1 H1 106.1 . . ?
C1 N2 C3 123.0(7) . . ?
C1 N2 C2 118.1(8) . . ?
C3 N2 C2 118.2(7) . . ?
C1 O1 H01 122.9 . . ?
N1 Pt1 N1 180.0(6) . 2 ?
N1 Pt1 Cl1 90.41(19) . . ?
N1 Pt1 Cl1 89.59(19) 2 . ?
N1 Pt1 Cl1 89.59(19) . 2 ?
N1 Pt1 Cl1 90.41(19) 2 2 ?
Cl1 Pt1 Cl1 180.00(12) . 2 ?
N1 Pt1 Cl2 92.55(17) . 2 ?
N1 Pt1 Cl2 87.45(17) 2 2 ?
Cl1 Pt1 Cl2 90.05(8) . 2 ?
Cl1 Pt1 Cl2 89.95(8) 2 2 ?
N1 Pt1 Cl2 87.45(17) . . ?
N1 Pt1 Cl2 92.55(17) 2 . ?
Cl1 Pt1 Cl2 89.95(8) . . ?
Cl1 Pt1 Cl2 90.05(8) 2 . ?
Cl2 Pt1 Cl2 180.00(8) 2 . ?

loop_
_geom_bond_atom_site_label_1
_geom_bond_atom_site_label_2
_geom_bond_distance
_geom_bond_site_symmetry_2
_geom_bond_publ_flag
C1 N1 1.146(9) . ?
C1 N2 1.286(9) . ?
C1 O1 1.651(13) . ?
C2 N2 1.439(11) . ?
C2 H2A 0.9800 . ?
C2 H2B 0.9800 . ?
C2 H2C 0.9800 . ?
C3 N2 1.436(9) . ?
C3 H3A 0.9800 . ?
C3 H3B 0.9800 . ?
C3 H3C 0.9800 . ?
N1 Pt1 2.015(6) . ?
N1 H1 0.8800 . ?
O1 H01 0.9999 . ?
Cl1 Pt1 2.3146(19) . ?
Cl2 Pt1 2.3163(17) . ?
Pt1 N1 2.015(6) 2 ?
Pt1 Cl1 2.3146(19) 2 ?
Pt1 Cl2 2.3163(17) 2 ?

loop_
_geom_hbond_atom_site_label_D
_geom_hbond_atom_site_label_H
_geom_hbond_atom_site_label_A
_geom_hbond_distance_DH
_geom_hbond_distance_HA
_geom_hbond_distance_DA
_geom_hbond_angle_DHA
_geom_hbond_site_symmetry_A
O1 H01 Cl2 1.00 2.11 2.991(9) 146.0 2

loop_
_geom_torsion_atom_site_label_1
_geom_torsion_atom_site_label_2
_geom_torsion_atom_site_label_3
_geom_torsion_atom_site_label_4
_geom_torsion
_geom_torsion_site_symmetry_1
_geom_torsion_site_symmetry_2
_geom_torsion_site_symmetry_3
_geom_torsion_site_symmetry_4
_geom_torsion_publ_flag
N2 C1 N1 Pt1 -160.7(9) . . . . ?
O1 C1 N1 Pt1 27.6(13) . . . . ?
N1 C1 N2 C3 -176.5(13) . . . . ?
O1 C1 N2 C3 -4.6(9) . . . . ?
N1 C1 N2 C2 13.5(18) . . . . ?
O1 C1 N2 C2 -174.7(8) . . . . ?
C1 N1 Pt1 N1 24(100) . . . 2 ?
C1 N1 Pt1 Cl1 -140.8(11) . . . . ?
C1 N1 Pt1 Cl1 39.2(11) . . . 2 ?
C1 N1 Pt1 Cl2 -50.7(11) . . . 2 ?
C1 N1 Pt1 Cl2 129.3(11) . . . . ?
